data_4084057
loop_
_publ_author_name
'Bajo, Sonia'
'Esteruelas, Miguel A.'
'L\'opez, Ana M.'
'O\~nate, Enrique'

_publ_section_title
;
 Osmium-Acyl Decarbonylation Promoted by Tp-Mediated Allenylidene
 Abstraction: A New Role of the Tp Ligand
;
_journal_issue 15
_journal_name_full Organometallics
_journal_page_first 4057
_journal_paper_doi 10.1021/om500569m
_journal_volume 33
_journal_year 2014
_chemical_formula_sum 'C48 H52 B N6 O Os P'
_chemical_formula_weight 960.94
_chemical_name_systematic
; 
 ? 
;
_space_group_IT_number 14
_symmetry_cell_setting monoclinic
_symmetry_space_group_name_Hall '-P 2ybc'
_symmetry_space_group_name_H-M 'P 1 21/c 1'
_atom_sites_solution_hydrogens geom
_atom_sites_solution_primary direct
_atom_sites_solution_secondary difmap
_audit_creation_method SHELXL-97
_cell_angle_alpha 90.00
_cell_angle_beta 105.4620(10)
_cell_angle_gamma 90.00
_cell_formula_units_Z 4
_cell_length_a 16.2629(7)
_cell_length_b 14.3958(6)
_cell_length_c 19.3703(8)
_cell_measurement_reflns_used 9103
_cell_measurement_temperature 120(2)
_cell_measurement_theta_max 28
_cell_measurement_theta_min 2
_cell_volume 4370.8(3)
_computing_cell_refinement 'SAINT+ v. 7.56a (Bruker AXS, 2008)'
_computing_data_collection 'apex2 v. 7.0 (Bruker AXS, 2009)'
_computing_data_reduction 'SAINT+ v. 7.56a (Bruker AXS, 2008)'
_computing_molecular_graphics 'XP, SHELXTL v. 6.14 (Bruker, 2000)'
_computing_publication_material 'XCIF, SHELXTL v. 6.14 (Bruker, 2000)'
_computing_structure_refinement 'SHELXL-97 (Sheldrick, 1997)'
_computing_structure_solution 'SHELXS-97 (Sheldrick, 1990)'
_diffrn_ambient_temperature 120(2)
_diffrn_detector_area_resol_mean 8.26
_diffrn_measured_fraction_theta_full 0.997
_diffrn_measured_fraction_theta_max 0.933
_diffrn_measurement_device_type 'Bruker APEX ccd system'
_diffrn_measurement_method '\w rotations with narrow frames'
_diffrn_radiation_monochromator graphite
_diffrn_radiation_source 'normal-focus sealed tube'
_diffrn_radiation_type MoK\a
_diffrn_radiation_wavelength 0.71073
_diffrn_reflns_av_R_equivalents 0.0362
_diffrn_reflns_av_sigmaI/netI 0.0291
_diffrn_reflns_limit_h_max 21
_diffrn_reflns_limit_h_min -21
_diffrn_reflns_limit_k_max 19
_diffrn_reflns_limit_k_min -19
_diffrn_reflns_limit_l_max 25
_diffrn_reflns_limit_l_min -25
_diffrn_reflns_number 52705
_diffrn_reflns_theta_full 27.50
_diffrn_reflns_theta_max 28.72
_diffrn_reflns_theta_min 1.79
_diffrn_standards_decay_% 0
_exptl_absorpt_coefficient_mu 2.997
_exptl_absorpt_correction_T_max 0.862
_exptl_absorpt_correction_T_min 0.691
_exptl_absorpt_correction_type multi-scan
_exptl_absorpt_process_details
;
Absorption correction performed with SADABS program. This is based on the
method of Blessing: Blessing, R. H., Acta Crystallogr., Sect. A 1995, 51, 33.

SADABS: Area-Detector Absorption Correction. Bruker-AXS 
within SAINT+ package, v. 6.1 (2000).
;
_exptl_crystal_colour red
_exptl_crystal_density_diffrn 1.460
_exptl_crystal_density_method 'not measured'
_exptl_crystal_description 'irregular block'
_exptl_crystal_F_000 1944
_exptl_crystal_size_max 0.23
_exptl_crystal_size_mid 0.11
_exptl_crystal_size_min 0.05
_refine_diff_density_max 1.597
_refine_diff_density_min -0.560
_refine_diff_density_rms 0.092
_refine_ls_extinction_method none
_refine_ls_goodness_of_fit_ref 1.021
_refine_ls_hydrogen_treatment mixed
_refine_ls_matrix_type full
_refine_ls_number_parameters 535
_refine_ls_number_reflns 10570
_refine_ls_number_restraints 0
_refine_ls_restrained_S_all 1.021
_refine_ls_R_factor_all 0.0334
_refine_ls_R_factor_gt 0.0249
_refine_ls_shift/su_max 0.020
_refine_ls_shift/su_mean 0.000
_refine_ls_structure_factor_coef Fsqd
_refine_ls_weighting_details 'calc w=1/[\s^2^(Fo^2^)+(0.0307P)^2^+1.7799P] where P=(Fo^2^+2Fc^2^)/3'
_refine_ls_weighting_scheme calc
_refine_ls_wR_factor_gt 0.0546
_refine_ls_wR_factor_ref 0.0576
_reflns_number_gt 9071
_reflns_number_total 10570
_reflns_threshold_expression >2sigma(I)
_cod_data_source_file om500569m_si_001.cif
_cod_data_source_block 6
_cod_depositor_comments 'Adding full bibliography for 4084056--4084058.cif.'
_cod_original_sg_symbol_H-M P21/c
_cod_database_code 4084057
_shelx_f_squared_multiplier 1.000

loop_
_symmetry_equiv_pos_as_xyz
'x, y, z'
'-x, y+1/2, -z+1/2'
'-x, -y, -z'
'x, -y-1/2, z-1/2'

loop_
_atom_site_label
_atom_site_type_symbol
_atom_site_fract_x
_atom_site_fract_y
_atom_site_fract_z
_atom_site_U_iso_or_equiv
_atom_site_adp_type
_atom_site_occupancy
_atom_site_symmetry_multiplicity
_atom_site_calc_flag
_atom_site_refinement_flags
Os Os 0.154339(5) 0.371039(6) 0.273239(5) 0.01368(3) Uani 1 1 d .
P1 P 0.27931(4) 0.43429(4) 0.35066(3) 0.01724(13) Uani 1 1 d .
O1 O 0.22380(11) 0.17655(12) 0.29038(10) 0.0212(4) Uani 1 1 d .
N1 N 0.09091(13) 0.34611(14) 0.35709(11) 0.0163(4) Uani 1 1 d .
N2 N 0.01197(12) 0.38365(14) 0.35131(11) 0.0167(4) Uani 1 1 d .
N3 N 0.09016(12) 0.50329(13) 0.25564(11) 0.0161(4) Uani 1 1 d .
N4 N 0.00896(13) 0.51308(13) 0.26215(11) 0.0160(4) Uani 1 1 d .
N5 N 0.03337(12) 0.32620(14) 0.20751(11) 0.0167(4) Uani 1 1 d .
N6 N -0.04206(13) 0.35667(13) 0.21878(11) 0.0160(4) Uani 1 1 d .
B1 B -0.04021(17) 0.42802(19) 0.27960(15) 0.0171(5) Uani 1 1 d .
C1 C 0.18239(15) 0.39510(17) 0.17691(13) 0.0174(5) Uani 1 1 d .
H1 H 0.1554(17) 0.4536(19) 0.1530(15) 0.021 Uiso 1 1 d .
C2 C 0.21477(15) 0.34696(17) 0.12985(14) 0.0182(5) Uani 1 1 d .
C3 C 0.20455(16) 0.38319(16) 0.05630(13) 0.0185(5) Uani 1 1 d .
C4 C 0.13098(17) 0.43138(18) 0.01919(14) 0.0226(5) Uani 1 1 d .
H4 H 0.0853 0.4388 0.0407 0.027 Uiso 1 1 calc R
C5 C 0.12367(18) 0.46828(19) -0.04825(14) 0.0275(6) Uani 1 1 d .
H5 H 0.0737 0.5016 -0.0719 0.033 Uiso 1 1 calc R
C6 C 0.18837(18) 0.45709(19) -0.08143(15) 0.0271(6) Uani 1 1 d .
H6 H 0.1833 0.4829 -0.1275 0.033 Uiso 1 1 calc R
C7 C 0.26034(18) 0.40800(19) -0.04683(14) 0.0253(6) Uani 1 1 d .
H7 H 0.3048 0.3992 -0.0696 0.030 Uiso 1 1 calc R
C8 C 0.26852(17) 0.37133(17) 0.02103(14) 0.0216(5) Uani 1 1 d .
H8 H 0.3185 0.3375 0.0439 0.026 Uiso 1 1 calc R
C9 C 0.26344(16) 0.25788(17) 0.14768(13) 0.0202(5) Uani 1 1 d .
C10 C 0.34611(17) 0.25623(19) 0.19199(16) 0.0275(6) Uani 1 1 d .
H10 H 0.3735 0.3129 0.2100 0.033 Uiso 1 1 calc R
C11 C 0.38935(19) 0.1725(2) 0.21026(17) 0.0340(7) Uani 1 1 d .
H11 H 0.4455 0.1724 0.2414 0.041 Uiso 1 1 calc R
C12 C 0.35137(19) 0.0899(2) 0.18358(16) 0.0329(7) Uani 1 1 d .
H12 H 0.3806 0.0328 0.1971 0.040 Uiso 1 1 calc R
C13 C 0.27098(19) 0.09018(19) 0.13733(16) 0.0283(6) Uani 1 1 d .
H13 H 0.2451 0.0334 0.1179 0.034 Uiso 1 1 calc R
C14 C 0.22751(17) 0.17340(18) 0.11905(14) 0.0243(6) Uani 1 1 d .
H14 H 0.1723 0.1730 0.0865 0.029 Uiso 1 1 calc R
C15 C -0.13133(16) 0.45855(18) 0.28752(14) 0.0188(5) Uani 1 1 d .
H15 H -0.1352(17) 0.517(2) 0.3031(15) 0.023 Uiso 1 1 d .
C16 C -0.20066(16) 0.40950(17) 0.27952(14) 0.0203(5) Uani 1 1 d .
C17 C -0.27230(16) 0.36275(17) 0.27421(15) 0.0218(5) Uani 1 1 d .
C18 C -0.27983(17) 0.30228(18) 0.33490(16) 0.0258(6) Uani 1 1 d .
C19 C -0.21526(18) 0.24076(19) 0.36639(16) 0.0290(6) Uani 1 1 d .
H19 H -0.1662 0.2371 0.3488 0.035 Uiso 1 1 calc R
C20 C -0.2206(2) 0.1842(2) 0.42318(19) 0.0409(8) Uani 1 1 d .
H20 H -0.1758 0.1420 0.4436 0.049 Uiso 1 1 calc R
C21 C -0.2910(2) 0.1895(3) 0.4499(2) 0.0537(10) Uani 1 1 d .
H21 H -0.2949 0.1513 0.4889 0.064 Uiso 1 1 calc R
C22 C -0.3553(2) 0.2506(3) 0.4197(2) 0.0626(12) Uani 1 1 d .
H22 H -0.4037 0.2548 0.4382 0.075 Uiso 1 1 calc R
C23 C -0.3505(2) 0.3064(3) 0.3624(2) 0.0456(9) Uani 1 1 d .
H23 H -0.3959 0.3478 0.3418 0.055 Uiso 1 1 calc R
C24 C -0.34435(17) 0.36978(19) 0.20845(15) 0.0268(6) Uani 1 1 d .
C25 C -0.40451(18) 0.2992(2) 0.18955(18) 0.0359(7) Uani 1 1 d .
H25 H -0.4002 0.2464 0.2197 0.043 Uiso 1 1 calc R
C26 C -0.4704(2) 0.3046(3) 0.1276(2) 0.0509(10) Uani 1 1 d .
H26 H -0.5103 0.2552 0.1151 0.061 Uiso 1 1 calc R
C27 C -0.4784(3) 0.3810(4) 0.0843(2) 0.0815(17) Uani 1 1 d .
H27 H -0.5236 0.3847 0.0416 0.098 Uiso 1 1 calc R
C28 C -0.4200(3) 0.4529(4) 0.1030(2) 0.096(2) Uani 1 1 d .
H28 H -0.4256 0.5063 0.0732 0.115 Uiso 1 1 calc R
C29 C -0.3537(2) 0.4474(3) 0.16473(19) 0.0526(10) Uani 1 1 d .
H29 H -0.3142 0.4972 0.1773 0.063 Uiso 1 1 calc R
C30 C 0.10932(16) 0.29391(17) 0.41634(13) 0.0196(5) Uani 1 1 d .
H30 H 0.1601 0.2587 0.4331 0.024 Uiso 1 1 calc R
C31 C 0.04382(16) 0.29834(18) 0.45003(14) 0.0223(5) Uani 1 1 d .
H31 H 0.0413 0.2684 0.4931 0.027 Uiso 1 1 calc R
C32 C -0.01638(16) 0.35542(17) 0.40742(13) 0.0198(5) Uani 1 1 d .
H32 H -0.0693 0.3723 0.4160 0.024 Uiso 1 1 calc R
C33 C 0.10820(16) 0.58153(16) 0.22512(13) 0.0185(5) Uani 1 1 d .
H33 H 0.1609 0.5939 0.2144 0.022 Uiso 1 1 calc R
C34 C 0.03922(16) 0.64211(17) 0.21133(14) 0.0212(5) Uani 1 1 d .
H34 H 0.0353 0.7019 0.1899 0.025 Uiso 1 1 calc R
C35 C -0.02208(16) 0.59679(17) 0.23534(14) 0.0199(5) Uani 1 1 d .
H35 H -0.0772 0.6202 0.2335 0.024 Uiso 1 1 calc R
C36 C 0.01317(16) 0.27453(17) 0.14839(13) 0.0202(5) Uani 1 1 d .
H36 H 0.0533 0.2445 0.1281 0.024 Uiso 1 1 calc R
C37 C -0.07476(17) 0.27066(19) 0.12052(14) 0.0247(6) Uani 1 1 d .
H37 H -0.1057 0.2384 0.0789 0.030 Uiso 1 1 calc R
C38 C -0.10731(16) 0.32328(17) 0.16585(14) 0.0204(5) Uani 1 1 d .
H38 H -0.1662 0.3345 0.1609 0.024 Uiso 1 1 calc R
C39 C 0.26698(17) 0.53256(18) 0.41041(14) 0.0242(6) Uani 1 1 d .
H39 H 0.3211 0.5343 0.4498 0.029 Uiso 1 1 calc R
C40 C 0.19542(18) 0.5155(2) 0.44700(15) 0.0283(6) Uani 1 1 d .
H40A H 0.1983 0.5628 0.4840 0.042 Uiso 1 1 calc R
H40B H 0.2023 0.4538 0.4690 0.042 Uiso 1 1 calc R
H40C H 0.1400 0.5193 0.4113 0.042 Uiso 1 1 calc R
C41 C 0.25645(19) 0.62955(18) 0.37766(16) 0.0300(6) Uani 1 1 d .
H41A H 0.2017 0.6335 0.3412 0.045 Uiso 1 1 calc R
H41B H 0.3030 0.6419 0.3555 0.045 Uiso 1 1 calc R
H41C H 0.2579 0.6756 0.4152 0.045 Uiso 1 1 calc R
C42 C 0.36784(16) 0.47327(19) 0.31285(15) 0.0236(6) Uani 1 1 d .
H42 H 0.3902 0.4152 0.2961 0.028 Uiso 1 1 calc R
C43 C 0.44452(18) 0.5158(2) 0.36796(17) 0.0333(7) Uani 1 1 d .
H43A H 0.4900 0.5292 0.3449 0.050 Uiso 1 1 calc R
H43B H 0.4655 0.4718 0.4073 0.050 Uiso 1 1 calc R
H43C H 0.4269 0.5735 0.3868 0.050 Uiso 1 1 calc R
C44 C 0.34112(18) 0.5355(2) 0.24627(16) 0.0304(6) Uani 1 1 d .
H44A H 0.3196 0.5948 0.2592 0.046 Uiso 1 1 calc R
H44B H 0.2962 0.5046 0.2096 0.046 Uiso 1 1 calc R
H44C H 0.3905 0.5469 0.2275 0.046 Uiso 1 1 calc R
C45 C 0.33340(16) 0.34407(18) 0.41821(14) 0.0230(5) Uani 1 1 d .
H45 H 0.2864 0.3020 0.4232 0.028 Uiso 1 1 calc R
C46 C 0.3780(2) 0.3744(2) 0.49469(16) 0.0346(7) Uani 1 1 d .
H46A H 0.3974 0.3194 0.5244 0.052 Uiso 1 1 calc R
H46B H 0.3380 0.4097 0.5144 0.052 Uiso 1 1 calc R
H46C H 0.4272 0.4135 0.4943 0.052 Uiso 1 1 calc R
C47 C 0.39369(17) 0.2816(2) 0.38970(17) 0.0305(6) Uani 1 1 d .
H47A H 0.4449 0.3168 0.3885 0.046 Uiso 1 1 calc R
H47B H 0.3646 0.2607 0.3412 0.046 Uiso 1 1 calc R
H47C H 0.4100 0.2276 0.4212 0.046 Uiso 1 1 calc R
C48 C 0.20029(15) 0.25327(17) 0.28345(13) 0.0165(5) Uani 1 1 d .

loop_
_atom_site_aniso_label
_atom_site_aniso_U_11
_atom_site_aniso_U_22
_atom_site_aniso_U_33
_atom_site_aniso_U_23
_atom_site_aniso_U_13
_atom_site_aniso_U_12
Os 0.01236(5) 0.01417(5) 0.01437(5) 0.00152(4) 0.00334(3) 0.00075(4)
P1 0.0134(3) 0.0181(3) 0.0194(3) 0.0008(2) 0.0031(2) -0.0005(2)
O1 0.0214(9) 0.0178(9) 0.0249(10) 0.0026(7) 0.0072(7) 0.0020(7)
N1 0.0131(10) 0.0185(10) 0.0169(10) -0.0001(8) 0.0033(8) -0.0005(8)
N2 0.0133(10) 0.0195(10) 0.0171(10) 0.0005(8) 0.0033(8) -0.0001(8)
N3 0.0150(10) 0.0160(10) 0.0174(10) -0.0001(8) 0.0047(8) 0.0005(8)
N4 0.0150(10) 0.0148(10) 0.0173(10) -0.0011(8) 0.0025(8) 0.0009(8)
N5 0.0153(10) 0.0176(10) 0.0170(10) 0.0003(8) 0.0039(8) 0.0011(8)
N6 0.0142(10) 0.0152(10) 0.0180(10) 0.0015(8) 0.0035(8) 0.0008(7)
B1 0.0156(13) 0.0145(12) 0.0210(14) 0.0003(11) 0.0046(11) -0.0011(10)
C1 0.0151(12) 0.0172(12) 0.0192(12) 0.0022(10) 0.0033(9) 0.0015(9)
C2 0.0168(12) 0.0187(12) 0.0203(13) 0.0022(10) 0.0072(10) 0.0002(9)
C3 0.0226(12) 0.0155(11) 0.0176(12) -0.0028(9) 0.0058(10) -0.0024(9)
C4 0.0220(13) 0.0249(13) 0.0210(13) -0.0023(10) 0.0062(10) 0.0008(10)
C5 0.0304(15) 0.0273(14) 0.0221(14) 0.0028(11) 0.0021(11) 0.0072(12)
C6 0.0374(16) 0.0252(14) 0.0180(13) 0.0025(11) 0.0062(12) -0.0001(12)
C7 0.0310(15) 0.0249(13) 0.0237(14) -0.0008(11) 0.0138(12) -0.0013(11)
C8 0.0209(12) 0.0224(13) 0.0218(13) -0.0011(10) 0.0061(10) 0.0003(10)
C9 0.0246(13) 0.0217(12) 0.0176(12) 0.0025(10) 0.0115(10) 0.0030(10)
C10 0.0257(14) 0.0255(14) 0.0318(15) -0.0001(12) 0.0084(12) 0.0019(11)
C11 0.0257(15) 0.0380(17) 0.0395(18) 0.0047(14) 0.0105(13) 0.0097(13)
C12 0.0393(17) 0.0282(15) 0.0386(17) 0.0131(13) 0.0230(14) 0.0163(13)
C13 0.0385(16) 0.0199(13) 0.0329(16) 0.0018(11) 0.0210(13) 0.0018(12)
C14 0.0262(14) 0.0254(14) 0.0237(14) 0.0013(11) 0.0106(11) 0.0023(11)
C15 0.0171(12) 0.0178(12) 0.0209(13) -0.0004(10) 0.0042(10) 0.0019(9)
C16 0.0184(12) 0.0193(12) 0.0232(13) -0.0015(10) 0.0057(10) 0.0053(10)
C17 0.0159(12) 0.0214(13) 0.0283(14) -0.0050(10) 0.0063(10) 0.0006(10)
C18 0.0191(13) 0.0214(13) 0.0367(16) -0.0014(11) 0.0070(11) -0.0018(10)
C19 0.0246(14) 0.0238(14) 0.0356(16) -0.0045(12) 0.0030(12) 0.0023(11)
C20 0.0377(18) 0.0299(16) 0.047(2) 0.0048(14) -0.0034(15) 0.0021(13)
C21 0.044(2) 0.057(2) 0.056(2) 0.0306(19) 0.0080(18) -0.0051(18)
C22 0.035(2) 0.091(3) 0.068(3) 0.042(2) 0.0240(19) 0.0071(19)
C23 0.0238(16) 0.057(2) 0.060(2) 0.0289(18) 0.0178(15) 0.0098(15)
C24 0.0174(13) 0.0357(16) 0.0272(14) -0.0044(12) 0.0059(11) -0.0062(11)
C25 0.0233(15) 0.0352(16) 0.0456(19) -0.0074(14) 0.0031(13) -0.0042(12)
C26 0.0361(19) 0.066(3) 0.045(2) -0.0155(19) 0.0027(16) -0.0244(18)
C27 0.042(2) 0.149(5) 0.039(2) 0.028(3) -0.0138(18) -0.049(3)
C28 0.058(3) 0.146(5) 0.059(3) 0.066(3) -0.026(2) -0.058(3)
C29 0.0333(18) 0.075(3) 0.040(2) 0.0248(18) -0.0058(15) -0.0282(18)
C30 0.0184(12) 0.0200(12) 0.0194(13) 0.0019(10) 0.0031(10) -0.0008(10)
C31 0.0237(13) 0.0279(14) 0.0156(12) 0.0044(10) 0.0056(10) -0.0023(11)
C32 0.0195(12) 0.0234(13) 0.0179(12) -0.0029(10) 0.0071(10) -0.0029(10)
C33 0.0202(12) 0.0163(12) 0.0193(12) 0.0005(9) 0.0057(10) -0.0038(9)
C34 0.0219(13) 0.0149(12) 0.0255(13) 0.0024(10) 0.0042(10) 0.0002(9)
C35 0.0193(12) 0.0150(11) 0.0234(13) -0.0005(10) 0.0021(10) 0.0039(9)
C36 0.0227(13) 0.0199(12) 0.0186(12) -0.0022(10) 0.0069(10) -0.0004(10)
C37 0.0268(14) 0.0260(14) 0.0188(13) -0.0059(11) 0.0017(11) -0.0052(11)
C38 0.0167(12) 0.0202(13) 0.0213(13) 0.0007(10) -0.0001(10) -0.0030(10)
C39 0.0228(13) 0.0238(13) 0.0239(14) -0.0054(11) 0.0024(11) -0.0038(10)
C40 0.0272(15) 0.0320(15) 0.0280(15) -0.0061(12) 0.0114(12) -0.0029(12)
C41 0.0320(15) 0.0247(14) 0.0319(15) -0.0063(12) 0.0060(12) -0.0010(12)
C42 0.0152(12) 0.0249(13) 0.0319(15) -0.0020(11) 0.0084(11) -0.0025(10)
C43 0.0217(14) 0.0357(16) 0.0412(18) -0.0001(14) 0.0064(13) -0.0095(12)
C44 0.0295(15) 0.0324(15) 0.0319(16) 0.0013(12) 0.0126(13) -0.0094(12)
C45 0.0177(13) 0.0229(13) 0.0251(14) 0.0034(11) 0.0000(10) -0.0003(10)
C46 0.0314(16) 0.0388(17) 0.0272(15) 0.0052(13) -0.0037(12) 0.0018(13)
C47 0.0211(14) 0.0276(15) 0.0396(17) 0.0045(12) 0.0024(12) 0.0051(11)
C48 0.0136(12) 0.0182(12) 0.0187(12) 0.0012(9) 0.0063(9) -0.0021(9)

loop_
_atom_type_symbol
_atom_type_description
_atom_type_scat_dispersion_real
_atom_type_scat_dispersion_imag
_atom_type_scat_source
C C 0.0033 0.0016 'International Tables Vol C Tables 4.2.6.8 and 6.1.1.4'
H H 0.0000 0.0000 'International Tables Vol C Tables 4.2.6.8 and 6.1.1.4'
B B 0.0013 0.0007 'International Tables Vol C Tables 4.2.6.8 and 6.1.1.4'
N N 0.0061 0.0033 'International Tables Vol C Tables 4.2.6.8 and 6.1.1.4'
O O 0.0106 0.0060 'International Tables Vol C Tables 4.2.6.8 and 6.1.1.4'
P P 0.1023 0.0942 'International Tables Vol C Tables 4.2.6.8 and 6.1.1.4'
Os Os -1.2165 7.6030 'International Tables Vol C Tables 4.2.6.8 and 6.1.1.4'

loop_
_geom_angle_atom_site_label_1
_geom_angle_atom_site_label_2
_geom_angle_atom_site_label_3
_geom_angle
C48 Os C1 94.04(10)
C48 Os N5 93.93(9)
C1 Os N5 84.40(9)
C48 Os N3 174.87(9)
C1 Os N3 85.59(9)
N5 Os N3 80.94(8)
C48 Os N1 91.58(9)
C1 Os N1 165.05(9)
N5 Os N1 81.40(8)
N3 Os N1 87.58(7)
C48 Os P1 91.77(8)
C1 Os P1 98.57(7)
N5 Os P1 173.38(6)
N3 Os P1 93.34(6)
N1 Os P1 95.08(6)
C42 P1 C39 103.67(12)
C42 P1 C45 102.31(12)
C39 P1 C45 101.45(12)
C42 P1 Os 119.31(9)
C39 P1 Os 117.89(9)
C45 P1 Os 109.75(9)
C30 N1 N2 106.40(19)
C30 N1 Os 133.78(17)
N2 N1 Os 119.67(15)
C32 N2 N1 109.2(2)
C32 N2 B1 128.2(2)
N1 N2 B1 120.68(19)
C33 N3 N4 106.53(19)
C33 N3 Os 131.20(16)
N4 N3 Os 121.05(14)
C35 N4 N3 109.06(19)
C35 N4 B1 128.7(2)
N3 N4 B1 120.43(19)
C36 N5 N6 106.8(2)
C36 N5 Os 131.13(17)
N6 N5 Os 121.85(15)
C38 N6 N5 108.6(2)
C38 N6 B1 131.4(2)
N5 N6 B1 119.53(19)
N4 B1 N6 105.28(19)
N4 B1 N2 109.2(2)
N6 B1 N2 107.46(19)
N4 B1 C15 110.5(2)
N6 B1 C15 115.1(2)
N2 B1 C15 109.1(2)
C2 C1 Os 137.69(19)
C2 C1 H1 108.6(16)
Os C1 H1 112.5(15)
C1 C2 C3 120.0(2)
C1 C2 C9 123.9(2)
C3 C2 C9 116.1(2)
C8 C3 C4 117.0(2)
C8 C3 C2 121.2(2)
C4 C3 C2 121.8(2)
C5 C4 C3 121.3(2)
C5 C4 H4 119.4
C3 C4 H4 119.4
C6 C5 C4 120.6(3)
C6 C5 H5 119.7
C4 C5 H5 119.7
C7 C6 C5 119.2(2)
C7 C6 H6 120.4
C5 C6 H6 120.4
C6 C7 C8 120.6(2)
C6 C7 H7 119.7
C8 C7 H7 119.7
C7 C8 C3 121.3(2)
C7 C8 H8 119.4
C3 C8 H8 119.4
C10 C9 C14 117.6(2)
C10 C9 C2 121.5(2)
C14 C9 C2 120.9(2)
C9 C10 C11 120.8(3)
C9 C10 H10 119.6
C11 C10 H10 119.6
C12 C11 C10 120.5(3)
C12 C11 H11 119.8
C10 C11 H11 119.8
C13 C12 C11 119.7(3)
C13 C12 H12 120.1
C11 C12 H12 120.1
C12 C13 C14 120.0(3)
C12 C13 H13 120.0
C14 C13 H13 120.0
C13 C14 C9 121.3(3)
C13 C14 H14 119.4
C9 C14 H14 119.4
C16 C15 B1 129.5(2)
C16 C15 H15 114.2(18)
B1 C15 H15 116.0(18)
C15 C16 C17 176.7(3)
C16 C17 C24 120.5(2)
C16 C17 C18 119.3(2)
C24 C17 C18 120.2(2)
C19 C18 C23 117.7(3)
C19 C18 C17 120.5(2)
C23 C18 C17 121.8(3)
C18 C19 C20 121.5(3)
C18 C19 H19 119.2
C20 C19 H19 119.2
C21 C20 C19 119.9(3)
C21 C20 H20 120.0
C19 C20 H20 120.0
C22 C21 C20 119.4(3)
C22 C21 H21 120.3
C20 C21 H21 120.3
C21 C22 C23 120.8(3)
C21 C22 H22 119.6
C23 C22 H22 119.6
C22 C23 C18 120.7(3)
C22 C23 H23 119.7
C18 C23 H23 119.7
C29 C24 C25 118.3(3)
C29 C24 C17 120.8(3)
C25 C24 C17 121.0(3)
C26 C25 C24 121.0(3)
C26 C25 H25 119.5
C24 C25 H25 119.5
C27 C26 C25 120.2(3)
C27 C26 H26 119.9
C25 C26 H26 119.9
C26 C27 C28 119.6(4)
C26 C27 H27 120.2
C28 C27 H27 120.2
C29 C28 C27 120.3(4)
C29 C28 H28 119.8
C27 C28 H28 119.8
C28 C29 C24 120.5(3)
C28 C29 H29 119.7
C24 C29 H29 119.7
N1 C30 C31 110.7(2)
N1 C30 H30 124.7
C31 C30 H30 124.7
C32 C31 C30 104.9(2)
C32 C31 H31 127.5
C30 C31 H31 127.5
N2 C32 C31 108.8(2)
N2 C32 H32 125.6
C31 C32 H32 125.6
N3 C33 C34 110.6(2)
N3 C33 H33 124.7
C34 C33 H33 124.7
C35 C34 C33 105.0(2)
C35 C34 H34 127.5
C33 C34 H34 127.5
N4 C35 C34 108.8(2)
N4 C35 H35 125.6
C34 C35 H35 125.6
N5 C36 C37 110.4(2)
N5 C36 H36 124.8
C37 C36 H36 124.8
C38 C37 C36 105.2(2)
C38 C37 H37 127.4
C36 C37 H37 127.4
N6 C38 C37 108.9(2)
N6 C38 H38 125.6
C37 C38 H38 125.6
C41 C39 C40 108.9(2)
C41 C39 P1 116.98(19)
C40 C39 P1 112.59(18)
C41 C39 H39 105.8
C40 C39 H39 105.8
P1 C39 H39 105.8
C39 C40 H40A 109.5
C39 C40 H40B 109.5
H40A C40 H40B 109.5
C39 C40 H40C 109.5
H40A C40 H40C 109.5
H40B C40 H40C 109.5
C39 C41 H41A 109.5
C39 C41 H41B 109.5
H41A C41 H41B 109.5
C39 C41 H41C 109.5
H41A C41 H41C 109.5
H41B C41 H41C 109.5
C44 C42 C43 110.3(2)
C44 C42 P1 115.45(18)
C43 C42 P1 114.53(19)
C44 C42 H42 105.1
C43 C42 H42 105.1
P1 C42 H42 105.1
C42 C43 H43A 109.5
C42 C43 H43B 109.5
H43A C43 H43B 109.5
C42 C43 H43C 109.5
H43A C43 H43C 109.5
H43B C43 H43C 109.5
C42 C44 H44A 109.5
C42 C44 H44B 109.5
H44A C44 H44B 109.5
C42 C44 H44C 109.5
H44A C44 H44C 109.5
H44B C44 H44C 109.5
C46 C45 C47 109.4(2)
C46 C45 P1 119.22(19)
C47 C45 P1 112.18(19)
C46 C45 H45 104.9
C47 C45 H45 104.9
P1 C45 H45 104.9
C45 C46 H46A 109.5
C45 C46 H46B 109.5
H46A C46 H46B 109.5
C45 C46 H46C 109.5
H46A C46 H46C 109.5
H46B C46 H46C 109.5
C45 C47 H47A 109.5
C45 C47 H47B 109.5
H47A C47 H47B 109.5
C45 C47 H47C 109.5
H47A C47 H47C 109.5
H47B C47 H47C 109.5
O1 C48 Os 175.1(2)

loop_
_geom_bond_atom_site_label_1
_geom_bond_atom_site_label_2
_geom_bond_distance
Os C48 1.842(2)
Os C1 2.065(2)
Os N5 2.138(2)
Os N3 2.1542(19)
Os N1 2.174(2)
Os P1 2.3630(6)
P1 C42 1.867(3)
P1 C39 1.872(3)
P1 C45 1.887(3)
O1 C48 1.165(3)
N1 C30 1.337(3)
N1 N2 1.370(3)
N2 C32 1.351(3)
N2 B1 1.559(3)
N3 C33 1.340(3)
N3 N4 1.367(3)
N4 C35 1.355(3)
N4 B1 1.548(3)
N5 C36 1.331(3)
N5 N6 1.374(3)
N6 C38 1.352(3)
N6 B1 1.557(3)
B1 C15 1.592(4)
C1 C2 1.358(3)
C1 H1 1.00(3)
C2 C3 1.484(3)
C2 C9 1.498(3)
C3 C8 1.399(3)
C3 C4 1.404(4)
C4 C5 1.386(4)
C4 H4 0.9500
C5 C6 1.381(4)
C5 H5 0.9500
C6 C7 1.378(4)
C6 H6 0.9500
C7 C8 1.390(4)
C7 H7 0.9500
C8 H8 0.9500
C9 C10 1.389(4)
C9 C14 1.398(4)
C10 C11 1.393(4)
C10 H10 0.9500
C11 C12 1.376(4)
C11 H11 0.9500
C12 C13 1.374(4)
C12 H12 0.9500
C13 C14 1.388(4)
C13 H13 0.9500
C14 H14 0.9500
C15 C16 1.304(3)
C15 H15 0.90(3)
C16 C17 1.326(4)
C17 C24 1.487(4)
C17 C18 1.494(4)
C18 C19 1.385(4)
C18 C23 1.391(4)
C19 C20 1.390(4)
C19 H19 0.9500
C20 C21 1.378(5)
C20 H20 0.9500
C21 C22 1.372(5)
C21 H21 0.9500
C22 C23 1.389(5)
C22 H22 0.9500
C23 H23 0.9500
C24 C29 1.386(4)
C24 C25 1.390(4)
C25 C26 1.381(5)
C25 H25 0.9500
C26 C27 1.368(6)
C26 H26 0.9500
C27 C28 1.386(6)
C27 H27 0.9500
C28 C29 1.383(5)
C28 H28 0.9500
C29 H29 0.9500
C30 C31 1.391(3)
C30 H30 0.9500
C31 C32 1.373(4)
C31 H31 0.9500
C32 H32 0.9500
C33 C34 1.390(3)
C33 H33 0.9500
C34 C35 1.372(4)
C34 H34 0.9500
C35 H35 0.9500
C36 C37 1.388(4)
C36 H36 0.9500
C37 C38 1.368(4)
C37 H37 0.9500
C38 H38 0.9500
C39 C41 1.524(4)
C39 C40 1.535(4)
C39 H39 1.0000
C40 H40A 0.9800
C40 H40B 0.9800
C40 H40C 0.9800
C41 H41A 0.9800
C41 H41B 0.9800
C41 H41C 0.9800
C42 C44 1.535(4)
C42 C43 1.536(4)
C42 H42 1.0000
C43 H43A 0.9800
C43 H43B 0.9800
C43 H43C 0.9800
C44 H44A 0.9800
C44 H44B 0.9800
C44 H44C 0.9800
C45 C46 1.529(4)
C45 C47 1.537(4)
C45 H45 1.0000
C46 H46A 0.9800
C46 H46B 0.9800
C46 H46C 0.9800
C47 H47A 0.9800
C47 H47B 0.9800
C47 H47C 0.9800
